data_4349260
loop_
_publ_author_name
'Chakrabarti, Neena'
'Ruccolo, Serge'
'Parkin, Gerard'

_publ_section_title
;
 Cadmium Compounds with an [N<sub>3</sub>C] Atrane Motif: Evidence for the
 Generation of a Cadmium Hydride Species.
;
_journal_issue 23
_journal_name_full 'Inorganic chemistry'
_journal_page_first 12105
_journal_page_last 12109
_journal_paper_doi 10.1021/acs.inorgchem.6b02196
_journal_volume 55
_journal_year 2016
_chemical_formula_sum 'C16 H12 Cd Cl N3 S3'
_chemical_formula_weight 490.32
_space_group_crystal_system monoclinic
_space_group_IT_number 9
_space_group_name_Hall 'C -2yc'
_space_group_name_H-M_alt 'C 1 c 1'
_atom_sites_solution_hydrogens geom
_audit_creation_method SHELXL-2014/7
_cell_angle_alpha 90
_cell_angle_beta 117.813(4)
_cell_angle_gamma 90
_cell_formula_units_Z 4
_cell_length_a 15.429(3)
_cell_length_b 9.2620(18)
_cell_length_c 14.154(3)
_cell_measurement_reflns_used 7870
_cell_measurement_temperature 150(2)
_cell_measurement_theta_max 30.79
_cell_measurement_theta_min 2.66
_cell_volume 1789.0(6)
_computing_cell_refinement 'Bruker SAINT'
_computing_data_collection 'Bruker APEX2'
_computing_data_reduction 'Bruker SAINT'
_computing_molecular_graphics 'Bruker SHELXTL'
_computing_publication_material 'Bruker SHELXTL'
_computing_structure_refinement 'SHELXL-2014/7 (Sheldrick, 2014)'
_computing_structure_solution 'SHELXS-97 (Sheldrick, 2008)'
_diffrn_ambient_temperature 150(2)
_diffrn_measured_fraction_theta_full 1.000
_diffrn_measured_fraction_theta_max 0.991
_diffrn_measurement_device_type 'Bruker APEX-II CCD'
_diffrn_measurement_method '\f and \w scans'
_diffrn_radiation_type MoK\a
_diffrn_radiation_wavelength 0.71073
_diffrn_reflns_av_R_equivalents 0.0340
_diffrn_reflns_av_unetI/netI 0.0450
_diffrn_reflns_Laue_measured_fraction_full 1.000
_diffrn_reflns_Laue_measured_fraction_max 0.991
_diffrn_reflns_limit_h_max 22
_diffrn_reflns_limit_h_min -22
_diffrn_reflns_limit_k_max 13
_diffrn_reflns_limit_k_min -13
_diffrn_reflns_limit_l_max 20
_diffrn_reflns_limit_l_min -20
_diffrn_reflns_number 14075
_diffrn_reflns_point_group_measured_fraction_full 1.000
_diffrn_reflns_point_group_measured_fraction_max 0.991
_diffrn_reflns_theta_full 25.242
_diffrn_reflns_theta_max 30.939
_diffrn_reflns_theta_min 2.658
_exptl_absorpt_coefficient_mu 1.723
_exptl_absorpt_correction_T_max 0.8076
_exptl_absorpt_correction_T_min 0.7144
_exptl_absorpt_correction_type empirical
_exptl_absorpt_process_details sadabs
_exptl_crystal_colour colorless
_exptl_crystal_density_diffrn 1.820
_exptl_crystal_description block
_exptl_crystal_F_000 968
_exptl_crystal_size_max 0.210
_exptl_crystal_size_mid 0.150
_exptl_crystal_size_min 0.130
_refine_diff_density_max 0.542
_refine_diff_density_min -0.331
_refine_diff_density_rms 0.075
_refine_ls_abs_structure_details
; 
 Refined as an inversion twin. 
;
_refine_ls_abs_structure_Flack 0.14(3)
_refine_ls_extinction_method none
_refine_ls_goodness_of_fit_ref 0.866
_refine_ls_hydrogen_treatment constr
_refine_ls_matrix_type full
_refine_ls_number_parameters 340
_refine_ls_number_reflns 5561
_refine_ls_number_restraints 89
_refine_ls_restrained_S_all 0.870
_refine_ls_R_factor_all 0.0403
_refine_ls_R_factor_gt 0.0307
_refine_ls_shift/su_max 0.001
_refine_ls_shift/su_mean 0.000
_refine_ls_structure_factor_coef Fsqd
_refine_ls_weighting_details 'w=1/[\s^2^(Fo^2^)+(0.0492P)^2^] where P=(Fo^2^+2Fc^2^)/3'
_refine_ls_weighting_scheme calc
_refine_ls_wR_factor_gt 0.0699
_refine_ls_wR_factor_ref 0.0757
_reflns_Friedel_coverage 0.998
_reflns_Friedel_fraction_full 1.000
_reflns_Friedel_fraction_max 0.991
_reflns_number_gt 4746
_reflns_number_total 5561
_reflns_threshold_expression 'I > 2\s(I)'
_cod_data_source_file cls10_SR.cif
_cod_data_source_block s2
_cod_original_sg_symbol_H-M 'C c'
_cod_database_code 4349260
_shelx_shelxl_version_number 2014/7
_shelx_space_group_comment
; 
The symmetry employed for this shelxl refinement is uniquely defined 
by the following loop, which should always be used as a source of 
symmetry information in preference to the above space-group names. 
They are only intended as comments. 
;
_shelx_estimated_absorpt_t_min 0.714
_shelx_estimated_absorpt_t_max 0.807

loop_
_space_group_symop_operation_xyz
'x, y, z'
'x, -y, z+1/2'
'x+1/2, y+1/2, z'
'x+1/2, -y+1/2, z+1/2'

loop_
_atom_site_label
_atom_site_type_symbol
_atom_site_fract_x
_atom_site_fract_y
_atom_site_fract_z
_atom_site_U_iso_or_equiv
_atom_site_adp_type
_atom_site_occupancy
_atom_site_site_symmetry_order
_atom_site_calc_flag
_atom_site_refinement_flags_posn
_atom_site_refinement_flags_adp
_atom_site_refinement_flags_occupancy
_atom_site_disorder_assembly
_atom_site_disorder_group
Cd Cd -0.37102(2) -0.44774(3) -0.48027(2) 0.02600(9) Uani 0.8829(18) 1 d D . P A 1
Cl Cl -0.19006(12) -0.44953(16) -0.40777(16) 0.0354(4) Uani 0.8829(18) 1 d D . P A 1
S1 S -0.58721(10) -0.27028(15) -0.57771(14) 0.0423(4) Uani 0.8829(18) 1 d D . P A 1
S2 S -0.59416(10) -0.54477(15) -0.68119(11) 0.0353(3) Uani 0.8829(18) 1 d D . P A 1
S3 S -0.57758(10) -0.54206(15) -0.46453(12) 0.0344(3) Uani 0.8829(18) 1 d D . P A 1
C1 C -0.5444(5) -0.4512(6) -0.5557(6) 0.0265(14) Uani 0.8829(18) 1 d D . P A 1
N1 N -0.3933(3) -0.2033(4) -0.4753(4) 0.0274(9) Uani 0.8829(18) 1 d D . P A 1
C11 C -0.4858(4) -0.1546(6) -0.5216(4) 0.0298(10) Uani 0.8829(18) 1 d D . P A 1
C12 C -0.3179(5) -0.1095(7) -0.4328(5) 0.0373(12) Uani 0.8829(18) 1 d D . P A 1
H12A H -0.2527 -0.1454 -0.3977 0.045 Uiso 0.8829(18) 1 calc R U P A 1
C13 C -0.3335(6) 0.0386(9) -0.4392(7) 0.0437(18) Uani 0.8829(18) 1 d D . P A 1
H13A H -0.2798 0.1040 -0.4110 0.052 Uiso 0.8829(18) 1 calc R U P A 1
C14 C -0.4309(9) 0.0900(8) -0.4884(9) 0.042(2) Uani 0.8829(18) 1 d D . P A 1
H14A H -0.4437 0.1907 -0.4931 0.050 Uiso 0.8829(18) 1 calc R U P A 1
C15 C -0.5061(5) -0.0057(9) -0.5288(5) 0.0362(14) Uani 0.8829(18) 1 d D . P A 1
H15A H -0.5719 0.0275 -0.5617 0.043 Uiso 0.8829(18) 1 calc R U P A 1
N2 N -0.4043(4) -0.6081(5) -0.6194(4) 0.0278(9) Uani 0.8829(18) 1 d D . P A 1
C21 C -0.4973(4) -0.6410(6) -0.6856(4) 0.0292(10) Uani 0.8829(18) 1 d D . P A 1
C22 C -0.3325(4) -0.6847(6) -0.6260(5) 0.0362(12) Uani 0.8829(18) 1 d D . P A 1
H22A H -0.2661 -0.6612 -0.5792 0.043 Uiso 0.8829(18) 1 calc R U P A 1
C23 C -0.3529(5) -0.7967(7) -0.6990(5) 0.0434(14) Uani 0.8829(18) 1 d D . P A 1
H23A H -0.3013 -0.8476 -0.7030 0.052 Uiso 0.8829(18) 1 calc R U P A 1
C24 C -0.4498(6) -0.8326(8) -0.7656(5) 0.0440(15) Uani 0.8829(18) 1 d D . P A 1
H24A H -0.4655 -0.9114 -0.8138 0.053 Uiso 0.8829(18) 1 calc R U P A 1
C25 C -0.5222(8) -0.7531(12) -0.7610(8) 0.037(2) Uani 0.8829(18) 1 d D . P A 1
H25A H -0.5890 -0.7732 -0.8085 0.044 Uiso 0.8829(18) 1 calc R U P A 1
N3 N -0.3803(4) -0.5758(5) -0.3448(4) 0.0312(10) Uani 0.8829(18) 1 d D . P A 1
C31 C -0.4688(4) -0.6140(6) -0.3592(4) 0.0296(10) Uani 0.8829(18) 1 d D . P A 1
C32 C -0.3020(6) -0.6333(7) -0.2638(5) 0.0388(14) Uani 0.8829(18) 1 d D . P A 1
H32A H -0.2389 -0.6036 -0.2524 0.047 Uiso 0.8829(18) 1 calc R U P A 1
C33 C -0.3086(9) -0.7356(17) -0.1949(10) 0.051(4) Uani 0.8829(18) 1 d D . P A 1
H33A H -0.2511 -0.7750 -0.1380 0.062 Uiso 0.8829(18) 1 calc R U P A 1
C34 C -0.3994(6) -0.7779(8) -0.2110(6) 0.0447(15) Uani 0.8829(18) 1 d D . P A 1
H34A H -0.4058 -0.8496 -0.1667 0.054 Uiso 0.8829(18) 1 calc R U P A 1
C35 C -0.4816(5) -0.7152(7) -0.2924(6) 0.0370(13) Uani 0.8829(18) 1 d D . P A 1
H35A H -0.5454 -0.7397 -0.3031 0.044 Uiso 0.8829(18) 1 calc R U P A 1
CdA Cd -0.4649(2) -0.4492(3) -0.4813(3) 0.0294(10) Uani 0.1171(18) 1 d D . P A 2
Cl1 Cl -0.6437(7) -0.4518(13) -0.5445(12) 0.051(3) Uani 0.1171(18) 1 d D . P A 2
S1A S -0.2516(7) -0.2693(11) -0.3992(11) 0.044(3) Uani 0.1171(18) 1 d D . P A 2
S2A S -0.2617(8) -0.5492(12) -0.5016(9) 0.040(3) Uani 0.1171(18) 1 d D . P A 2
S3A S -0.2373(8) -0.5350(12) -0.2839(9) 0.041(3) Uani 0.1171(18) 1 d D . P A 2
C2 C -0.2943(15) -0.449(2) -0.4134(18) 0.034(8) Uiso 0.1171(18) 1 d D . P A 2
N1A N -0.4443(19) -0.203(2) -0.488(2) 0.034(8) Uiso 0.1171(18) 1 d D . P A 2
C11A C -0.3537(19) -0.154(3) -0.447(3) 0.018(7) Uiso 0.1171(18) 1 d D . P A 2
C12A C -0.520(2) -0.110(3) -0.523(3) 0.032(9) Uiso 0.1171(18) 1 d D . P A 2
H12B H -0.5850 -0.1460 -0.5528 0.038 Uiso 0.1171(18) 1 calc R U P A 2
C13A C -0.505(3) 0.038(4) -0.517(5) 0.046(19) Uiso 0.1171(18) 1 d D . P A 2
H13B H -0.5587 0.1029 -0.5432 0.056 Uiso 0.1171(18) 1 calc R U P A 2
C14A C -0.408(3) 0.090(4) -0.471(5) 0.014(11) Uiso 0.1171(18) 1 d D . P A 2
H14B H -0.3961 0.1909 -0.4671 0.017 Uiso 0.1171(18) 1 calc R U P A 2
C15A C -0.332(3) -0.005(3) -0.433(5) 0.032(14) Uiso 0.1171(18) 1 d D . P A 2
H15B H -0.2658 0.0279 -0.3974 0.038 Uiso 0.1171(18) 1 calc R U P A 2
N2A N -0.4590(17) -0.586(3) -0.6156(18) 0.028(6) Uiso 0.1171(18) 1 d D . P A 2
C21A C -0.3713(18) -0.623(4) -0.605(2) 0.024(12) Uiso 0.1171(18) 1 d D . P A 2
C22A C -0.541(2) -0.641(4) -0.695(2) 0.032(9) Uiso 0.1171(18) 1 d D . P A 2
H22B H -0.6023 -0.6112 -0.7014 0.038 Uiso 0.1171(18) 1 calc R U P A 2
C23A C -0.540(3) -0.742(9) -0.767(5) 0.03(2) Uiso 0.1171(18) 1 d D . P A 2
H23B H -0.5981 -0.7856 -0.8193 0.037 Uiso 0.1171(18) 1 calc R U P A 2
C24A C -0.449(3) -0.775(6) -0.761(3) 0.040(15) Uiso 0.1171(18) 1 d D . P A 2
H24B H -0.4457 -0.8321 -0.8146 0.048 Uiso 0.1171(18) 1 calc R U P A 2
C25A C -0.365(3) -0.724(4) -0.676(3) 0.039(10) Uiso 0.1171(18) 1 d D . P A 2
H25B H -0.3026 -0.7558 -0.6660 0.047 Uiso 0.1171(18) 1 calc R U P A 2
N3A N -0.4233(19) -0.597(3) -0.3364(19) 0.022(7) Uiso 0.1171(18) 1 d D . P A 2
C31A C -0.3310(19) -0.623(5) -0.268(3) 0.05(2) Uiso 0.1171(18) 1 d D . P A 2
C32A C -0.491(3) -0.676(4) -0.327(3) 0.033(12) Uiso 0.1171(18) 1 d D . P A 2
H32B H -0.5580 -0.6632 -0.3770 0.040 Uiso 0.1171(18) 1 calc R U P A 2
C33A C -0.467(4) -0.776(5) -0.246(4) 0.059(15) Uiso 0.1171(18) 1 d D . P A 2
H33B H -0.5172 -0.8225 -0.2358 0.071 Uiso 0.1171(18) 1 calc R U P A 2
C34A C -0.371(3) -0.809(7) -0.180(5) 0.08(3) Uiso 0.1171(18) 1 d D . P A 2
H34B H -0.3541 -0.8873 -0.1310 0.094 Uiso 0.1171(18) 1 calc R U P A 2
C35A C -0.299(3) -0.727(9) -0.186(6) 0.027(19) Uiso 0.1171(18) 1 d D . P A 2
H35B H -0.2318 -0.7397 -0.1368 0.032 Uiso 0.1171(18) 1 calc R U P A 2

loop_
_atom_site_aniso_label
_atom_site_aniso_U_11
_atom_site_aniso_U_22
_atom_site_aniso_U_33
_atom_site_aniso_U_23
_atom_site_aniso_U_13
_atom_site_aniso_U_12
Cd 0.01902(14) 0.02254(14) 0.03369(17) -0.0013(2) 0.00999(11) -0.00001(18)
Cl 0.0197(7) 0.0337(10) 0.0476(10) 0.0001(6) 0.0114(7) 0.0022(5)
S1 0.0242(6) 0.0318(7) 0.0648(10) 0.0037(7) 0.0158(6) 0.0074(5)
S2 0.0201(5) 0.0459(8) 0.0321(7) -0.0030(6) 0.0057(5) -0.0016(5)
S3 0.0227(6) 0.0424(7) 0.0388(7) 0.0001(6) 0.0150(5) -0.0035(5)
C1 0.016(3) 0.023(3) 0.038(4) 0.001(2) 0.011(3) 0.0010(18)
N1 0.029(3) 0.0232(19) 0.033(2) -0.0010(18) 0.016(2) 0.0020(17)
C11 0.033(3) 0.027(2) 0.034(3) 0.003(2) 0.020(2) 0.004(2)
C12 0.037(3) 0.034(3) 0.040(3) -0.006(2) 0.017(3) -0.008(3)
C13 0.060(5) 0.025(3) 0.044(4) 0.002(3) 0.023(3) -0.007(3)
C14 0.062(7) 0.025(3) 0.037(5) 0.001(3) 0.022(5) -0.002(3)
C15 0.048(4) 0.027(3) 0.037(3) 0.001(3) 0.023(3) 0.010(3)
N2 0.026(3) 0.025(2) 0.033(3) -0.0016(18) 0.014(2) -0.003(2)
C21 0.027(3) 0.032(3) 0.029(3) 0.005(2) 0.014(2) -0.001(2)
C22 0.033(3) 0.038(3) 0.039(3) -0.005(2) 0.019(2) 0.005(2)
C23 0.051(4) 0.041(3) 0.044(3) -0.009(3) 0.027(3) 0.006(3)
C24 0.062(4) 0.034(4) 0.040(3) -0.004(3) 0.027(3) -0.001(3)
C25 0.041(4) 0.038(4) 0.025(3) -0.003(3) 0.010(3) -0.010(4)
N3 0.027(2) 0.034(3) 0.033(2) -0.0034(19) 0.014(2) -0.0013(19)
C31 0.030(3) 0.028(2) 0.034(3) -0.006(2) 0.018(2) -0.002(2)
C32 0.037(3) 0.043(4) 0.032(3) 0.001(2) 0.012(3) 0.011(3)
C33 0.053(6) 0.062(7) 0.033(4) 0.007(4) 0.015(3) 0.022(4)
C34 0.065(5) 0.042(4) 0.034(3) 0.004(3) 0.029(4) 0.006(4)
C35 0.050(4) 0.033(3) 0.037(3) -0.007(3) 0.028(3) -0.005(3)
CdA 0.0210(14) 0.0242(14) 0.0383(17) 0.0012(11) 0.0100(11) 0.0017(10)
Cl1 0.023(5) 0.052(7) 0.068(8) -0.003(5) 0.013(5) -0.007(4)
S1A 0.026(5) 0.034(6) 0.061(7) -0.013(5) 0.010(5) -0.007(4)
S2A 0.030(5) 0.045(6) 0.045(6) 0.000(5) 0.018(5) 0.007(4)
S3A 0.027(5) 0.045(6) 0.038(6) 0.001(5) 0.005(4) 0.004(4)

loop_
_atom_type_symbol
_atom_type_description
_atom_type_scat_dispersion_real
_atom_type_scat_dispersion_imag
_atom_type_scat_source
C C 0.0033 0.0016 'International Tables Vol C Tables 4.2.6.8 and 6.1.1.4'
H H 0.0000 0.0000 'International Tables Vol C Tables 4.2.6.8 and 6.1.1.4'
N N 0.0061 0.0033 'International Tables Vol C Tables 4.2.6.8 and 6.1.1.4'
S S 0.1246 0.1234 'International Tables Vol C Tables 4.2.6.8 and 6.1.1.4'
Cl Cl 0.1484 0.1585 'International Tables Vol C Tables 4.2.6.8 and 6.1.1.4'
Cd Cd -0.8075 1.2024 'International Tables Vol C Tables 4.2.6.8 and 6.1.1.4'

loop_
_geom_angle_atom_site_label_1
_geom_angle_atom_site_label_2
_geom_angle_atom_site_label_3
_geom_angle
N1 Cd N3 114.31(16)
N1 Cd N2 132.75(18)
N3 Cd N2 107.45(16)
N1 Cd C1 82.73(18)
N3 Cd C1 82.7(2)
N2 Cd C1 81.6(2)
N1 Cd Cl 98.59(12)
N3 Cd Cl 98.42(13)
N2 Cd Cl 96.14(15)
C1 Cd Cl 177.7(2)
C11 S1 C1 108.5(3)
C21 S2 C1 107.5(3)
C31 S3 C1 107.6(3)
S1 C1 S2 109.3(4)
S1 C1 S3 111.0(4)
S2 C1 S3 110.4(3)
S1 C1 Cd 108.4(3)
S2 C1 Cd 108.9(3)
S3 C1 Cd 108.7(3)
C11 N1 C12 120.1(5)
C11 N1 Cd 117.2(4)
C12 N1 Cd 122.6(4)
N1 C11 C15 121.0(5)
N1 C11 S1 122.6(4)
C15 C11 S1 116.5(5)
N1 C12 C13 121.3(6)
C12 C13 C14 118.5(7)
C15 C14 C13 119.5(7)
C14 C15 C11 119.5(7)
C21 N2 C22 118.6(5)
C21 N2 Cd 118.8(4)
C22 N2 Cd 121.9(4)
N2 C21 C25 121.7(7)
N2 C21 S2 120.7(4)
C25 C21 S2 117.6(6)
N2 C22 C23 122.2(6)
C24 C23 C22 118.9(6)
C25 C24 C23 119.0(7)
C24 C25 C21 119.6(8)
C32 N3 C31 118.8(6)
C32 N3 Cd 122.4(5)
C31 N3 Cd 117.7(4)
N3 C31 C35 122.0(6)
N3 C31 S3 122.0(4)
C35 C31 S3 116.0(5)
N3 C32 C33 122.7(9)
C34 C33 C32 118.7(9)
C33 C34 C35 119.3(7)
C34 C35 C31 118.4(6)
N3A CdA N1A 129.8(10)
N3A CdA N2A 107.7(10)
N1A CdA N2A 116.4(10)
N3A CdA C2 80.9(8)
N1A CdA C2 82.2(8)
N2A CdA C2 82.6(8)
N3A CdA Cl1 96.8(7)
N1A CdA Cl1 98.4(7)
N2A CdA Cl1 99.3(7)
C2 CdA Cl1 177.4(7)
C11A S1A C2 108.0(12)
C21A S2A C2 107.4(12)
C31A S3A C2 107.1(13)
S1A C2 S2A 110.8(13)
S1A C2 S3A 108.7(12)
S2A C2 S3A 108.2(12)
S1A C2 CdA 109.7(10)
S2A C2 CdA 109.7(10)
S3A C2 CdA 109.7(10)
C11A N1A C12A 120(2)
C11A N1A CdA 117.2(17)
C12A N1A CdA 122(2)
N1A C11A C15A 122(2)
N1A C11A S1A 123(2)
C15A C11A S1A 115(2)
N1A C12A C13A 121(3)
C12A C13A C14A 119(3)
C15A C14A C13A 120(3)
C14A C15A C11A 118(3)
C21A N2A C22A 121(2)
C21A N2A CdA 118.0(17)
C22A N2A CdA 120.7(19)
N2A C21A C25A 119(2)
N2A C21A S2A 122(2)
C25A C21A S2A 119(2)
N2A C22A C23A 123(3)
C24A C23A C22A 117(3)
C25A C24A C23A 120(3)
C24A C25A C21A 120(3)
C31A N3A C32A 117(2)
C31A N3A CdA 121.4(19)
C32A N3A CdA 121(2)
N3A C31A C35A 125(3)
N3A C31A S3A 119(2)
C35A C31A S3A 116(2)
N3A C32A C33A 122(3)
C34A C33A C32A 120(3)
C33A C34A C35A 119(3)
C34A C35A C31A 117(3)

loop_
_geom_bond_atom_site_label_1
_geom_bond_atom_site_label_2
_geom_bond_distance
Cd N1 2.296(4)
Cd N3 2.316(5)
Cd N2 2.324(5)
Cd C1 2.372(6)
Cd Cl 2.4849(17)
S1 C11 1.751(6)
S1 C1 1.774(6)
S2 C21 1.766(6)
S2 C1 1.795(8)
S3 C31 1.775(6)
S3 C1 1.804(8)
N1 C11 1.341(7)
N1 C12 1.348(7)
C11 C15 1.407(10)
C12 C13 1.388(10)
C13 C14 1.412(13)
C14 C15 1.355(13)
N2 C21 1.333(8)
N2 C22 1.354(7)
C21 C25 1.408(9)
C22 C23 1.393(8)
C23 C24 1.384(10)
C24 C25 1.365(13)
N3 C32 1.328(8)
N3 C31 1.330(7)
C31 C35 1.410(9)
C32 C33 1.397(11)
C33 C34 1.367(14)
C34 C35 1.382(11)
CdA N3A 2.293(19)
CdA N1A 2.316(19)
CdA N2A 2.323(19)
CdA C2 2.34(2)
CdA Cl1 2.471(10)
S1A C11A 1.76(2)
S1A C2 1.77(2)
S2A C21A 1.78(2)
S2A C2 1.81(2)
S3A C31A 1.76(2)
S3A C2 1.81(2)
N1A C11A 1.32(2)
N1A C12A 1.35(2)
C11A C15A 1.41(3)
C12A C13A 1.38(3)
C13A C14A 1.41(3)
C14A C15A 1.37(3)
N2A C21A 1.33(2)
N2A C22A 1.34(2)
C21A C25A 1.41(3)
C22A C23A 1.39(3)
C23A C24A 1.38(3)
C24A C25A 1.38(3)
N3A C31A 1.32(3)
N3A C32A 1.33(3)
C31A C35A 1.41(3)
C32A C33A 1.39(3)
C33A C34A 1.36(3)
C34A C35A 1.38(3)
